data_4003323
loop_
_publ_author_name
'Nguyen, Thuy-Ai D.'
'Jones, Zachary R.'
'Leto, Domenick F.'
'Wu, Guang'
'Scott, Susannah L.'
'Hayton, Trevor W.'

_publ_section_title
;
 Ligand-Exchange-Induced Growth of an Atomically Precise Cu29 Nanocluster
 from a Smaller Cluster
;
_journal_issue 22
_journal_name_full 'Chemistry of Materials'
_journal_page_first 8385
_journal_paper_doi 10.1021/acs.chemmater.6b03879
_journal_volume 28
_journal_year 2016
_chemical_formula_sum 'C54 H55 Cl Cu N2 O3 P'
_chemical_formula_weight 909.96
_space_group_crystal_system monoclinic
_space_group_IT_number 14
_space_group_name_Hall '-P 2ybc'
_space_group_name_H-M_alt 'P 1 21/c 1'
_atom_sites_solution_hydrogens geom
_audit_creation_method SHELXL-2014/7
_cell_angle_alpha 90
_cell_angle_beta 96.269(3)
_cell_angle_gamma 90
_cell_formula_units_Z 4
_cell_length_a 11.6220(6)
_cell_length_b 16.3129(10)
_cell_length_c 24.6222(11)
_cell_measurement_reflns_used 567
_cell_measurement_temperature 100(2)
_cell_measurement_theta_max 54.993
_cell_measurement_theta_min 16.15
_cell_volume 4640.2(4)
_computing_structure_refinement 'SHELXL-2014/7 (Sheldrick, 2014)'
_diffrn_ambient_temperature 100(2)
_diffrn_measured_fraction_theta_full 1.000
_diffrn_measured_fraction_theta_max 0.979
_diffrn_measurement_device_type 'Bruker Kappa Apex II'
_diffrn_measurement_method 'omega scan'
_diffrn_radiation_type MoK\a
_diffrn_radiation_wavelength 0.71073
_diffrn_reflns_av_R_equivalents 0.0952
_diffrn_reflns_av_unetI/netI 0.1192
_diffrn_reflns_Laue_measured_fraction_full 1.000
_diffrn_reflns_Laue_measured_fraction_max 0.979
_diffrn_reflns_limit_h_max 15
_diffrn_reflns_limit_h_min -15
_diffrn_reflns_limit_k_max 17
_diffrn_reflns_limit_k_min -21
_diffrn_reflns_limit_l_max 32
_diffrn_reflns_limit_l_min -17
_diffrn_reflns_number 28428
_diffrn_reflns_point_group_measured_fraction_full 1.000
_diffrn_reflns_point_group_measured_fraction_max 0.979
_diffrn_reflns_theta_full 25.242
_diffrn_reflns_theta_max 27.884
_diffrn_reflns_theta_min 1.500
_exptl_absorpt_coefficient_mu 0.609
_exptl_absorpt_correction_T_max 0.7456
_exptl_absorpt_correction_T_min 0.6336
_exptl_absorpt_correction_type multi-scan
_exptl_absorpt_process_details sadabs
_exptl_crystal_colour orange
_exptl_crystal_density_diffrn 1.303
_exptl_crystal_description block
_exptl_crystal_F_000 1912
_exptl_crystal_size_max 0.2
_exptl_crystal_size_mid 0.1
_exptl_crystal_size_min 0.1
_refine_diff_density_max 1.386
_refine_diff_density_min -0.868
_refine_diff_density_rms 0.105
_refine_ls_extinction_method none
_refine_ls_goodness_of_fit_ref 1.021
_refine_ls_hydrogen_treatment constr
_refine_ls_matrix_type full
_refine_ls_number_parameters 559
_refine_ls_number_reflns 10855
_refine_ls_number_restraints 30
_refine_ls_restrained_S_all 1.026
_refine_ls_R_factor_all 0.1438
_refine_ls_R_factor_gt 0.0738
_refine_ls_shift/su_max 0.000
_refine_ls_shift/su_mean 0.000
_refine_ls_structure_factor_coef Fsqd
_refine_ls_weighting_details 'w=1/[\s^2^(Fo^2^)+(0.0907P)^2^+6.6827P] where P=(Fo^2^+2Fc^2^)/3'
_refine_ls_weighting_scheme calc
_refine_ls_wR_factor_gt 0.1728
_refine_ls_wR_factor_ref 0.2075
_reflns_Friedel_coverage 0.000
_reflns_number_gt 6270
_reflns_number_total 10855
_reflns_threshold_expression 'I > 2\s(I)'
_cod_data_source_file cm6b03879_si_001.cif
_cod_data_source_block BN_Complex_3
_cod_original_sg_symbol_H-M 'P 21/c'
_cod_database_code 4003323
_shelx_shelxl_version_number 2014/7
_shelx_space_group_comment
;
The symmetry employed for this shelxl refinement is uniquely defined
by the following loop, which should always be used as a source of
symmetry information in preference to the above space-group names.
They are only intended as comments.
;

loop_
_space_group_symop_operation_xyz
'x, y, z'
'-x, y+1/2, -z+1/2'
'-x, -y, -z'
'x, -y-1/2, z-1/2'

loop_
_atom_site_label
_atom_site_type_symbol
_atom_site_fract_x
_atom_site_fract_y
_atom_site_fract_z
_atom_site_U_iso_or_equiv
_atom_site_adp_type
_atom_site_occupancy
_atom_site_site_symmetry_order
_atom_site_calc_flag
_atom_site_refinement_flags_posn
_atom_site_refinement_flags_adp
C1 C 0.4151(4) 0.0643(3) 0.55833(17) 0.0214(9) Uani 1 1 d . .
H10 H 0.4226 0.0121 0.5419 0.026 Uiso 1 1 calc R U
C2 C 0.4423(4) 0.0710(3) 0.61462(17) 0.0230(10) Uani 1 1 d . .
H9 H 0.4638 0.0235 0.6356 0.028 Uiso 1 1 calc R U
C3 C 0.4382(4) 0.1463(3) 0.64021(17) 0.0209(9) Uani 1 1 d . .
C4 C 0.4099(4) 0.2158(3) 0.60594(16) 0.0197(9) Uani 1 1 d . .
C5 C 0.4205(4) 0.2986(3) 0.62495(17) 0.0217(10) Uani 1 1 d . .
H6 H 0.4503 0.3088 0.6618 0.026 Uiso 1 1 calc R U
C6 C 0.3893(4) 0.3627(3) 0.59176(16) 0.0198(9) Uani 1 1 d . .
H5 H 0.3976 0.4168 0.6058 0.024 Uiso 1 1 calc R U
C7 C 0.3442(4) 0.3508(3) 0.53583(16) 0.0200(9) Uani 1 1 d . .
C8 C 0.3097(4) 0.4164(3) 0.49923(17) 0.0189(9) Uani 1 1 d . .
C9 C 0.2798(4) 0.3970(3) 0.44512(18) 0.0256(10) Uani 1 1 d . .
H2 H 0.2589 0.4392 0.4194 0.031 Uiso 1 1 calc R U
C10 C 0.2800(4) 0.3151(3) 0.42797(17) 0.0249(10) Uani 1 1 d . .
H1 H 0.2580 0.3036 0.3904 0.030 Uiso 1 1 calc R U
C11 C 0.3414(4) 0.2706(3) 0.51461(16) 0.0181(9) Uani 1 1 d . .
C12 C 0.3769(4) 0.2020(3) 0.54982(16) 0.0179(9) Uani 1 1 d . .
C13 C 0.4608(4) 0.1531(3) 0.70055(17) 0.0234(10) Uani 1 1 d . .
C14 C 0.5491(5) 0.1076(3) 0.72917(19) 0.0316(11) Uani 1 1 d . .
H16 H 0.5967 0.0733 0.7099 0.038 Uiso 1 1 calc R U
C15 C 0.5677(5) 0.1122(3) 0.7858(2) 0.0392(13) Uani 1 1 d . .
H15 H 0.6275 0.0804 0.8050 0.047 Uiso 1 1 calc R U
C16 C 0.5007(5) 0.1622(3) 0.81448(19) 0.0401(14) Uani 1 1 d . .
H14 H 0.5153 0.1658 0.8531 0.048 Uiso 1 1 calc R U
C17 C 0.4117(5) 0.2073(3) 0.78668(18) 0.0330(12) Uani 1 1 d . .
H13 H 0.3651 0.2421 0.8062 0.040 Uiso 1 1 calc R U
C18 C 0.3910(4) 0.2014(3) 0.72994(17) 0.0260(10) Uani 1 1 d . .
H12 H 0.3282 0.2307 0.7111 0.031 Uiso 1 1 calc R U
C19 C 0.3092(4) 0.5021(3) 0.51881(16) 0.0193(9) Uani 1 1 d . .
C20 C 0.2453(4) 0.5245(3) 0.56118(18) 0.0238(10) Uani 1 1 d . .
H22 H 0.1988 0.4851 0.5770 0.029 Uiso 1 1 calc R U
C21 C 0.2496(4) 0.6052(3) 0.58039(19) 0.0278(11) Uani 1 1 d . .
H21 H 0.2047 0.6208 0.6087 0.033 Uiso 1 1 calc R U
C22 C 0.3192(4) 0.6625(3) 0.5582(2) 0.0308(11) Uani 1 1 d . .
H20 H 0.3238 0.7169 0.5720 0.037 Uiso 1 1 calc R U
C23 C 0.3816(4) 0.6399(3) 0.5161(2) 0.0310(11) Uani 1 1 d . .
H19 H 0.4292 0.6792 0.5008 0.037 Uiso 1 1 calc R U
C24 C 0.3758(4) 0.5612(3) 0.49586(19) 0.0244(10) Uani 1 1 d . .
H18 H 0.4175 0.5470 0.4661 0.029 Uiso 1 1 calc R U
C25 C 0.1989(4) 0.0733(3) 0.31889(17) 0.0220(10) Uani 1 1 d . .
C26 C 0.0949(5) 0.0728(4) 0.28460(19) 0.0393(14) Uani 1 1 d . .
H25 H 0.0237 0.0661 0.2997 0.047 Uiso 1 1 calc R U
C27 C 0.0952(5) 0.0822(4) 0.2283(2) 0.0478(16) Uani 1 1 d . .
H26 H 0.0243 0.0828 0.2051 0.057 Uiso 1 1 calc R U
C28 C 0.1985(5) 0.0905(3) 0.20632(18) 0.0366(13) Uani 1 1 d . .
H27 H 0.1989 0.0958 0.1679 0.044 Uiso 1 1 calc R U
C29 C 0.3017(5) 0.0913(3) 0.24000(18) 0.0306(11) Uani 1 1 d . .
H28 H 0.3729 0.0966 0.2247 0.037 Uiso 1 1 calc R U
C30 C 0.3013(4) 0.0843(3) 0.29578(17) 0.0233(10) Uani 1 1 d . .
H29 H 0.3723 0.0872 0.3187 0.028 Uiso 1 1 calc R U
C31 C 0.2375(4) -0.0542(3) 0.39669(17) 0.0221(9) Uani 1 1 d . .
C32 C 0.2877(4) -0.0862(3) 0.44562(18) 0.0275(11) Uani 1 1 d . .
H35 H 0.3059 -0.0505 0.4758 0.033 Uiso 1 1 calc R U
C33 C 0.3123(5) -0.1688(3) 0.4517(2) 0.0318(11) Uani 1 1 d . .
H34 H 0.3456 -0.1895 0.4859 0.038 Uiso 1 1 calc R U
C34 C 0.2881(5) -0.2208(3) 0.4080(2) 0.0408(13) Uani 1 1 d . .
H33 H 0.3049 -0.2776 0.4119 0.049 Uiso 1 1 calc R U
C35 C 0.2401(6) -0.1910(3) 0.3589(2) 0.0533(18) Uani 1 1 d . .
H32 H 0.2248 -0.2270 0.3287 0.064 Uiso 1 1 calc R U
C36 C 0.2134(5) -0.1080(3) 0.3528(2) 0.0405(14) Uani 1 1 d . .
H31 H 0.1787 -0.0879 0.3187 0.049 Uiso 1 1 calc R U
C41 C 0.0592(4) 0.0635(3) 0.40704(18) 0.0308(11) Uani 1 1 d D .
C42 C 0.0120(5) 0.1405(3) 0.4105(3) 0.070(2) Uani 1 1 d D .
H42 H 0.0595 0.1874 0.4079 0.084 Uiso 1 1 calc R U
C43 C -0.1038(5) 0.1505(4) 0.4176(3) 0.080(3) Uani 1 1 d D .
H43 H -0.1356 0.2040 0.4186 0.096 Uiso 1 1 calc R U
C44 C -0.1727(5) 0.0835(4) 0.4234(3) 0.067(2) Uani 1 1 d D .
H44 H -0.2513 0.0904 0.4297 0.080 Uiso 1 1 calc R U
C45 C -0.1262(6) 0.0061(5) 0.4199(5) 0.155(6) Uani 1 1 d D .
H45 H -0.1740 -0.0407 0.4225 0.186 Uiso 1 1 calc R U
C46 C -0.0101(5) -0.0040(4) 0.4127(5) 0.113(4) Uani 1 1 d D .
H46 H 0.0216 -0.0576 0.4116 0.135 Uiso 1 1 calc R U
C47 C 0.0604(9) 0.2789(7) 0.5993(3) 0.090(3) Uani 1 1 d . .
H47A H 0.0153 0.2560 0.6276 0.107 Uiso 1 1 calc R U
H47B H 0.1436 0.2702 0.6113 0.107 Uiso 1 1 calc R U
C48 C 0.8956(11) 0.6445(13) 0.7292(5) 0.276(16) Uani 1 1 d D .
H48A H 0.8226 0.6730 0.7349 0.331 Uiso 1 1 calc R U
H48B H 0.9071 0.5995 0.7563 0.331 Uiso 1 1 calc R U
C49 C 0.9926(14) 0.7025(8) 0.7382(5) 0.177(7) Uani 1 1 d D .
H49A H 1.0292 0.7009 0.7764 0.212 Uiso 1 1 calc R U
H49B H 0.9679 0.7593 0.7288 0.212 Uiso 1 1 calc R U
C50 C 1.0718(8) 0.6695(7) 0.6993(3) 0.106(3) Uani 1 1 d D .
H50A H 1.1110 0.7147 0.6818 0.128 Uiso 1 1 calc R U
H50B H 1.1311 0.6331 0.7184 0.128 Uiso 1 1 calc R U
C51 C 0.9943(5) 0.6230(6) 0.6581(3) 0.073(2) Uani 1 1 d D .
H51A H 0.9853 0.6535 0.6232 0.088 Uiso 1 1 calc R U
H51B H 1.0294 0.5691 0.6516 0.088 Uiso 1 1 calc R U
C71 C 0.6601(8) 0.4442(7) 0.6883(4) 0.120(4) Uani 1 1 d D .
H71A H 0.6338 0.5020 0.6869 0.143 Uiso 1 1 calc R U
H71B H 0.6599 0.4240 0.6503 0.143 Uiso 1 1 calc R U
C72 C 0.7753(9) 0.4386(17) 0.7168(7) 0.324(17) Uani 1 1 d D .
H72A H 0.8130 0.4930 0.7193 0.388 Uiso 1 1 calc R U
H72B H 0.8237 0.4005 0.6977 0.388 Uiso 1 1 calc R U
C73 C 0.7584(8) 0.4064(14) 0.7729(4) 0.313(17) Uani 1 1 d D .
H73A H 0.8171 0.3642 0.7846 0.376 Uiso 1 1 calc R U
H73B H 0.7650 0.4514 0.8001 0.376 Uiso 1 1 calc R U
C74 C 0.6438(8) 0.3717(8) 0.7680(3) 0.145(6) Uani 1 1 d D .
H74A H 0.6484 0.3111 0.7701 0.174 Uiso 1 1 calc R U
H74B H 0.6009 0.3916 0.7980 0.174 Uiso 1 1 calc R U
C91 C 0.0306(8) 0.2381(6) 0.5498(4) 0.086(3) Uani 1 1 d . .
H91A H -0.0373 0.2020 0.5516 0.103 Uiso 1 1 calc R U
H91B H 0.0961 0.2055 0.5389 0.103 Uiso 1 1 calc R U
C94 C -0.0310(6) 0.3770(6) 0.5479(3) 0.071(2) Uani 1 1 d . .
H94A H -0.0158 0.4325 0.5341 0.085 Uiso 1 1 calc R U
H94B H -0.1135 0.3727 0.5541 0.085 Uiso 1 1 calc R U
C95 C 0.0013(9) 0.3130(6) 0.5104(4) 0.097(3) Uani 1 1 d . .
H95A H 0.0694 0.3297 0.4921 0.116 Uiso 1 1 calc R U
H95B H -0.0637 0.3001 0.4823 0.116 Uiso 1 1 calc R U
Cl1 Cl 0.51838(10) 0.14403(7) 0.41010(4) 0.0235(2) Uani 1 1 d . .
Cu1 Cu 0.33753(5) 0.13080(3) 0.44110(2) 0.02136(16) Uani 1 1 d . .
N1 N 0.3092(3) 0.2528(2) 0.46119(14) 0.0211(8) Uani 1 1 d . .
N2 N 0.3793(3) 0.1267(2) 0.52630(14) 0.0205(8) Uani 1 1 d . .
O1 O 0.8866(5) 0.6116(7) 0.6764(2) 0.158(4) Uani 1 1 d D .
O2 O 0.0390(7) 0.3599(6) 0.5938(3) 0.126(3) Uani 1 1 d . .
O3 O 0.5861(5) 0.3962(5) 0.7165(2) 0.117(3) Uani 1 1 d D .
P1 P 0.20954(10) 0.05552(7) 0.39273(4) 0.0194(3) Uani 1 1 d . .

loop_
_atom_site_aniso_label
_atom_site_aniso_U_11
_atom_site_aniso_U_22
_atom_site_aniso_U_33
_atom_site_aniso_U_23
_atom_site_aniso_U_13
_atom_site_aniso_U_12
C1 0.031(3) 0.010(2) 0.023(2) -0.0012(17) 0.0043(18) 0.0016(19)
C2 0.030(2) 0.019(2) 0.020(2) 0.0050(18) 0.0012(18) 0.0024(19)
C3 0.025(2) 0.019(3) 0.020(2) -0.0003(17) 0.0049(17) 0.0001(18)
C4 0.025(2) 0.019(2) 0.0152(19) 0.0000(17) 0.0044(17) -0.0014(19)
C5 0.027(2) 0.021(3) 0.017(2) -0.0011(17) 0.0046(18) -0.0014(19)
C6 0.026(2) 0.013(2) 0.020(2) -0.0021(17) 0.0058(17) -0.0003(19)
C7 0.023(2) 0.020(2) 0.018(2) 0.0008(17) 0.0065(17) 0.0010(18)
C8 0.021(2) 0.013(2) 0.023(2) 0.0034(17) 0.0051(17) 0.0013(17)
C9 0.035(3) 0.019(3) 0.024(2) 0.0050(18) 0.007(2) 0.002(2)
C10 0.034(3) 0.025(3) 0.016(2) 0.0026(18) 0.0017(19) 0.004(2)
C11 0.021(2) 0.016(2) 0.018(2) 0.0014(16) 0.0061(17) 0.0015(17)
C12 0.020(2) 0.015(2) 0.020(2) -0.0008(17) 0.0073(17) 0.0008(17)
C13 0.035(3) 0.015(2) 0.020(2) 0.0017(17) 0.0023(19) -0.0004(19)
C14 0.042(3) 0.027(3) 0.026(2) -0.003(2) 0.000(2) 0.006(2)
C15 0.049(3) 0.036(3) 0.030(3) 0.003(2) -0.008(2) 0.008(3)
C16 0.068(4) 0.034(3) 0.017(2) -0.001(2) 0.000(2) 0.003(3)
C17 0.056(3) 0.025(3) 0.019(2) 0.001(2) 0.009(2) 0.005(2)
C18 0.037(3) 0.020(3) 0.021(2) 0.0043(18) 0.0043(19) 0.004(2)
C19 0.023(2) 0.014(2) 0.020(2) 0.0044(17) -0.0009(17) 0.0036(18)
C20 0.026(2) 0.019(3) 0.026(2) -0.0006(18) 0.0028(19) -0.0008(19)
C21 0.032(3) 0.021(3) 0.030(2) -0.007(2) 0.000(2) 0.011(2)
C22 0.026(3) 0.015(2) 0.050(3) -0.001(2) -0.006(2) 0.006(2)
C23 0.027(3) 0.013(3) 0.052(3) 0.010(2) -0.001(2) 0.002(2)
C24 0.020(2) 0.019(3) 0.035(2) 0.0057(19) 0.0067(19) 0.0080(19)
C25 0.025(2) 0.020(2) 0.022(2) -0.0017(18) 0.0018(18) -0.0024(19)
C26 0.030(3) 0.062(4) 0.026(2) 0.000(2) 0.002(2) -0.009(3)
C27 0.039(3) 0.077(5) 0.025(3) 0.002(3) -0.008(2) -0.006(3)
C28 0.053(4) 0.040(3) 0.016(2) 0.000(2) 0.002(2) -0.006(3)
C29 0.039(3) 0.028(3) 0.027(2) 0.002(2) 0.012(2) -0.003(2)
C30 0.031(3) 0.017(2) 0.022(2) 0.0014(17) 0.0010(19) -0.0016(19)
C31 0.020(2) 0.021(3) 0.026(2) -0.0027(18) 0.0051(18) -0.0046(19)
C32 0.034(3) 0.023(3) 0.025(2) -0.0023(19) 0.003(2) -0.002(2)
C33 0.038(3) 0.021(3) 0.035(3) 0.005(2) -0.002(2) -0.002(2)
C34 0.055(4) 0.019(3) 0.047(3) 0.000(2) 0.002(3) -0.003(3)
C35 0.097(5) 0.021(3) 0.040(3) -0.010(2) -0.002(3) -0.008(3)
C36 0.061(4) 0.029(3) 0.029(3) -0.006(2) -0.008(2) -0.007(3)
C41 0.026(2) 0.044(3) 0.022(2) 0.008(2) 0.0036(19) 0.007(2)
C42 0.031(3) 0.048(4) 0.132(7) -0.026(4) 0.018(4) 0.006(3)
C43 0.040(4) 0.080(6) 0.122(7) -0.021(5) 0.011(4) 0.027(4)
C44 0.030(3) 0.108(7) 0.066(4) 0.040(4) 0.020(3) 0.025(4)
C45 0.039(5) 0.114(9) 0.325(17) 0.123(10) 0.082(8) 0.020(5)
C46 0.044(4) 0.068(6) 0.237(12) 0.079(7) 0.065(6) 0.018(4)
C47 0.086(6) 0.117(9) 0.064(5) 0.018(5) -0.003(5) -0.042(6)
C48 0.068(8) 0.68(5) 0.084(9) -0.066(16) 0.018(7) 0.014(16)
C49 0.29(2) 0.148(13) 0.096(9) -0.028(8) 0.018(12) 0.076(14)
C50 0.105(8) 0.138(10) 0.080(6) -0.021(6) 0.029(6) -0.043(7)
C51 0.042(4) 0.117(7) 0.062(4) 0.016(4) 0.008(3) 0.011(4)
C71 0.085(7) 0.130(10) 0.146(9) 0.055(8) 0.024(7) -0.026(7)
C72 0.105(13) 0.59(5) 0.27(2) 0.18(3) -0.006(15) -0.09(2)
C73 0.098(10) 0.77(5) 0.076(8) -0.040(17) 0.016(7) -0.12(2)
C74 0.098(8) 0.287(17) 0.046(5) 0.036(7) -0.008(5) -0.087(9)
C91 0.074(6) 0.088(7) 0.101(7) -0.003(5) 0.031(5) -0.013(5)
C94 0.050(4) 0.107(7) 0.052(4) 0.007(4) -0.017(3) -0.009(4)
C95 0.092(7) 0.125(9) 0.069(5) 0.018(6) -0.011(5) -0.018(6)
Cl1 0.0266(6) 0.0178(6) 0.0262(5) -0.0019(4) 0.0035(4) 0.0000(4)
Cu1 0.0297(3) 0.0163(3) 0.0182(3) -0.0017(2) 0.0029(2) 0.0009(2)
N1 0.026(2) 0.021(2) 0.0166(17) 0.0006(15) 0.0047(15) 0.0039(16)
N2 0.027(2) 0.014(2) 0.0212(17) 0.0001(15) 0.0031(15) 0.0015(16)
O1 0.052(4) 0.364(13) 0.058(3) 0.043(5) 0.000(3) -0.011(6)
O2 0.124(6) 0.163(8) 0.081(4) 0.022(5) -0.033(4) 0.024(6)
O3 0.103(5) 0.164(7) 0.081(4) -0.001(4) -0.007(4) -0.054(5)
P1 0.0223(6) 0.0182(6) 0.0184(5) 0.0010(4) 0.0047(4) 0.0014(5)

loop_
_atom_type_symbol
_atom_type_description
_atom_type_scat_dispersion_real
_atom_type_scat_dispersion_imag
_atom_type_scat_source
C C 0.0033 0.0016 'International Tables Vol C Tables 4.2.6.8 and 6.1.1.4'
O O 0.0106 0.0060 'International Tables Vol C Tables 4.2.6.8 and 6.1.1.4'
P P 0.1023 0.0942 'International Tables Vol C Tables 4.2.6.8 and 6.1.1.4'
Cl Cl 0.1484 0.1585 'International Tables Vol C Tables 4.2.6.8 and 6.1.1.4'
Cu Cu 0.3201 1.2651 'International Tables Vol C Tables 4.2.6.8 and 6.1.1.4'
H H 0.0000 0.0000 'International Tables Vol C Tables 4.2.6.8 and 6.1.1.4'
N N 0.0061 0.0033 'International Tables Vol C Tables 4.2.6.8 and 6.1.1.4'

loop_
_geom_angle_atom_site_label_1
_geom_angle_atom_site_label_2
_geom_angle_atom_site_label_3
_geom_angle
N2 C1 C2 123.6(4)
C3 C2 C1 120.5(4)
C2 C3 C4 116.9(4)
C2 C3 C13 120.7(4)
C4 C3 C13 122.4(4)
C12 C4 C5 118.4(4)
C12 C4 C3 118.1(4)
C5 C4 C3 123.3(4)
C6 C5 C4 121.6(4)
C5 C6 C7 121.5(4)
C11 C7 C8 118.0(4)
C11 C7 C6 118.3(4)
C8 C7 C6 123.6(4)
C9 C8 C7 117.5(4)
C9 C8 C19 121.5(4)
C7 C8 C19 120.9(4)
C8 C9 C10 120.1(4)
N1 C10 C9 123.6(4)
N1 C11 C7 123.4(4)
N1 C11 C12 116.4(4)
C7 C11 C12 120.2(4)
N2 C12 C4 123.1(4)
N2 C12 C11 117.4(4)
C4 C12 C11 119.5(4)
C18 C13 C14 118.6(4)
C18 C13 C3 120.9(4)
C14 C13 C3 120.4(4)
C15 C14 C13 120.3(5)
C16 C15 C14 120.8(5)
C15 C16 C17 119.7(4)
C16 C17 C18 119.6(5)
C13 C18 C17 120.9(4)
C20 C19 C24 119.1(4)
C20 C19 C8 121.0(4)
C24 C19 C8 119.9(4)
C19 C20 C21 119.9(4)
C22 C21 C20 120.2(4)
C23 C22 C21 119.6(5)
C24 C23 C22 120.8(5)
C23 C24 C19 120.4(4)
C30 C25 C26 118.5(4)
C30 C25 P1 117.4(3)
C26 C25 P1 124.0(4)
C27 C26 C25 120.3(5)
C28 C27 C26 119.9(5)
C27 C28 C29 120.1(4)
C30 C29 C28 120.0(5)
C29 C30 C25 121.1(4)
C32 C31 C36 117.9(5)
C32 C31 P1 118.3(3)
C36 C31 P1 123.9(4)
C33 C32 C31 121.7(4)
C34 C33 C32 119.6(5)
C35 C34 C33 120.1(5)
C34 C35 C36 120.5(5)
C35 C36 C31 120.2(5)
C42 C41 C46 118.8(4)
C42 C41 P1 118.2(4)
C46 C41 P1 123.0(4)
C41 C42 C43 120.9(5)
C44 C43 C42 120.4(5)
C43 C44 C45 119.1(4)
C44 C45 C46 120.6(5)
C41 C46 C45 120.2(5)
O2 C47 C91 110.8(8)
C49 C48 O1 111.4(11)
C48 C49 C50 100.8(9)
C51 C50 C49 104.6(8)
O1 C51 C50 110.3(6)
O3 C71 C72 108.0(5)
C71 C72 C73 105.1(6)
C74 C73 C72 105.7(5)
O3 C74 C73 107.8(5)
C47 C91 C95 100.6(8)
O2 C94 C95 102.1(8)
C94 C95 C91 102.4(7)
N1 Cu1 N2 79.56(14)
N1 Cu1 P1 123.46(11)
N2 Cu1 P1 126.63(11)
N1 Cu1 Cl1 99.26(11)
N2 Cu1 Cl1 102.25(11)
P1 Cu1 Cl1 117.43(4)
C10 N1 C11 117.3(4)
C10 N1 Cu1 128.4(3)
C11 N1 Cu1 113.5(3)
C1 N2 C12 117.4(4)
C1 N2 Cu1 129.9(3)
C12 N2 Cu1 112.5(3)
C51 O1 C48 105.7(7)
C94 O2 C47 112.0(8)
C71 O3 C74 110.1(5)
C31 P1 C41 103.2(2)
C31 P1 C25 101.6(2)
C41 P1 C25 102.6(2)
C31 P1 Cu1 114.69(15)
C41 P1 Cu1 117.72(16)
C25 P1 Cu1 114.89(15)

loop_
_geom_bond_atom_site_label_1
_geom_bond_atom_site_label_2
_geom_bond_distance
C1 N2 1.326(6)
C1 C2 1.392(6)
C2 C3 1.383(6)
C3 C4 1.431(6)
C3 C13 1.484(6)
C4 C12 1.411(6)
C4 C5 1.430(6)
C5 C6 1.352(6)
C6 C7 1.432(6)
C7 C11 1.408(6)
C7 C8 1.428(6)
C8 C9 1.377(6)
C8 C19 1.478(6)
C9 C10 1.401(7)
C10 N1 1.326(6)
C11 N1 1.359(5)
C11 C12 1.447(6)
C12 N2 1.359(5)
C13 C18 1.390(6)
C13 C14 1.394(7)
C14 C15 1.391(7)
C15 C16 1.374(8)
C16 C17 1.388(8)
C17 C18 1.395(6)
C19 C20 1.394(6)
C19 C24 1.395(6)
C20 C21 1.397(6)
C21 C22 1.386(7)
C22 C23 1.380(7)
C23 C24 1.377(7)
C25 C30 1.385(6)
C25 C26 1.397(7)
C25 P1 1.832(4)
C26 C27 1.395(7)
C27 C28 1.376(8)
C28 C29 1.381(7)
C29 C30 1.379(6)
C31 C32 1.382(6)
C31 C36 1.396(6)
C31 P1 1.820(5)
C32 C33 1.382(7)
C33 C34 1.376(7)
C34 C35 1.363(8)
C35 C36 1.393(8)
C41 C42 1.377(6)
C41 C46 1.381(6)
C41 P1 1.824(4)
C42 C43 1.386(6)
C43 C44 1.370(7)
C44 C45 1.380(7)
C45 C46 1.390(6)
C47 O2 1.348(11)
C47 C91 1.397(12)
C48 C49 1.471(9)
C48 O1 1.400(8)
C49 C50 1.498(9)
C50 C51 1.488(8)
C51 O1 1.389(7)
C71 O3 1.402(7)
C71 C72 1.445(8)
C72 C73 1.511(8)
C73 C74 1.440(8)
C74 O3 1.426(7)
C91 C95 1.576(12)
C94 O2 1.348(8)
C94 C95 1.470(12)
Cl1 Cu1 2.3232(12)
Cu1 N1 2.086(4)
Cu1 N2 2.102(3)
Cu1 P1 2.1800(13)
